data_4335245
loop_
_publ_author_name
'Soichiro Sakamoto'
'Takeshi Fujinami'
'Koshiro Nishi'
'Naohide Matsumoto'
'Naotaka Mochida'
'Takayuki Ishida'
'Yukinari Sunatsuki'
'Nazzareno Re'

_publ_section_title
;
 Carbonato-Bridged NiII2LnIII2 (LnIII= GdIII, TbIII, DyIII) Complexes
 Generated by Atmospheric CO2 Fixation and Their Single-Molecule-Magnet
 Behavior: [(\m4-CO3)2{NiII(3-MeOsaltn)(MeOH or H2O)LnIII(NO3)}2].solvent
 [3-MeOsaltn =N,N'-Bis(3-methoxy-2-oxybenzylidene)-1,3-propanediaminato]
;
_journal_name_full 'Inorganic Chemistry'
_journal_page_first 7218
_journal_page_last 7229
_journal_paper_doi 10.1021/ic4008312
_journal_volume 52
_journal_year 2013
_chemical_formula_moiety 'C21 H24 Gd N3 Ni O11'
_chemical_formula_sum 'C21 H24 Gd N3 Ni O11'
_chemical_formula_weight 710.38
_space_group_IT_number 14
_symmetry_cell_setting monoclinic
_symmetry_Int_Tables_number 14
_symmetry_space_group_name_Hall '-P 2yn'
_symmetry_space_group_name_H-M 'P 1 21/n 1'
_atom_sites_solution_hydrogens geom
_atom_sites_solution_primary direct
_atom_sites_solution_secondary difmap
_cell_angle_alpha 90.0000
_cell_angle_beta 91.8430(19)
_cell_angle_gamma 90.0000
_cell_formula_units_Z 4
_cell_length_a 13.8586(12)
_cell_length_b 12.0336(12)
_cell_length_c 14.0121(11)
_cell_measurement_reflns_used 7742
_cell_measurement_temperature 100
_cell_measurement_theta_max 27.68
_cell_measurement_theta_min 3.30
_cell_volume 2335.6(4)
_computing_cell_refinement 'RAPID AUTO'
_computing_data_collection 'RAPID AUTO (Rigaku, ????)'
_computing_data_reduction 'RAPID AUTO'
_computing_molecular_graphics 'CrystalStructure 4.0'
_computing_publication_material 'CrystalStructure 4.0 (Rigaku, 2010)'
_computing_structure_refinement 'CRYSTALS (Carruthers, et al., 1999)'
_computing_structure_solution 'DIRDIF99-PATTY (Gould, et al., 1999)'
_diffrn_ambient_temperature 100
_diffrn_detector_area_resol_mean 10.000
_diffrn_measured_fraction_theta_full 0.987
_diffrn_measured_fraction_theta_max 0.987
_diffrn_measurement_device_type 'Rigaku R-AXIS RAPID'
_diffrn_measurement_method \w
_diffrn_radiation_type 'Mo K\a'
_diffrn_radiation_wavelength 0.71075
_diffrn_reflns_av_R_equivalents 0.1220
_diffrn_reflns_limit_h_max 17
_diffrn_reflns_limit_h_min -17
_diffrn_reflns_limit_k_max 15
_diffrn_reflns_limit_k_min -15
_diffrn_reflns_limit_l_max 18
_diffrn_reflns_limit_l_min -15
_diffrn_reflns_number 21882
_diffrn_reflns_theta_full 27.48
_diffrn_reflns_theta_max 27.48
_diffrn_standards_number 0
_exptl_absorpt_coefficient_mu 3.697
_exptl_absorpt_correction_T_max 0.654
_exptl_absorpt_correction_T_min 0.503
_exptl_absorpt_correction_type numerical
_exptl_absorpt_process_details 'NUMABS (Rigaku, 1999)'
_exptl_crystal_colour green
_exptl_crystal_density_diffrn 2.020
_exptl_crystal_description needle
_exptl_crystal_F_000 1404.00
_exptl_crystal_size_max 0.453
_exptl_crystal_size_mid 0.134
_exptl_crystal_size_min 0.115
_refine_diff_density_max 3.190
_refine_diff_density_min -2.470
_refine_ls_extinction_method none
_refine_ls_goodness_of_fit_ref 1.004
_refine_ls_hydrogen_treatment constr
_refine_ls_number_parameters 358
_refine_ls_number_reflns 3357
_refine_ls_R_factor_gt 0.0713
_refine_ls_shift/su_max 0.000
_refine_ls_structure_factor_coef Fsqd
_refine_ls_weighting_details 'w = 1/[0.0043Fo^2^ + 1.0000\s(Fo^2^)]/(4Fo^2^)'
_refine_ls_weighting_scheme calc
_refine_ls_wR_factor_ref 0.1781
_reflns_number_gt 3357
_reflns_number_total 5274
_reflns_threshold_expression F^2^>2.0\s(F^2^)
_cod_data_source_file ic4008312_si_003_1.cif
_cod_data_source_block 120629(NiLGd(NO3)(CO3))
_cod_database_code 4335245

loop_
_symmetry_equiv_pos_site_id
_symmetry_equiv_pos_as_xyz
1 +X,+Y,+Z
2 1/2-X,1/2+Y,1/2-Z
3 -X,-Y,-Z
4 1/2+X,1/2-Y,1/2+Z

loop_
_atom_site_label
_atom_site_type_symbol
_atom_site_fract_x
_atom_site_fract_y
_atom_site_fract_z
_atom_site_U_iso_or_equiv
_atom_site_adp_type
_atom_site_occupancy
_atom_site_symmetry_multiplicity
_atom_site_calc_flag
_atom_site_refinement_flags
Gd1 Gd 0.49794(4) 0.64351(4) 0.07111(4) 0.02972(18) Uani 1.0 4 d .
Ni1 Ni 0.68316(9) 0.57128(12) 0.23055(9) 0.0311(4) Uani 1.0 4 d .
O1 O 0.6006(5) 0.7176(6) -0.0619(5) 0.031(2) Uani 1.0 4 d .
O2 O 0.6643(5) 0.6554(6) 0.1052(6) 0.031(2) Uani 1.0 4 d .
O3 O 0.5361(5) 0.5834(6) 0.2280(5) 0.028(2) Uani 1.0 4 d .
O4 O 0.3605(5) 0.5549(6) 0.1545(5) 0.034(2) Uani 1.0 4 d .
O5 O 0.6788(5) 0.4137(6) 0.1650(6) 0.035(3) Uani 1.0 4 d .
O6 O 0.5607(5) 0.4628(6) 0.0601(5) 0.032(2) Uani 1.0 4 d .
O7 O 0.6345(5) 0.3037(6) 0.0412(6) 0.036(3) Uani 1.0 4 d .
O8 O 0.5043(6) 0.8476(7) 0.0705(6) 0.047(3) Uani 1.0 4 d .
O9 O 0.3962(6) 0.7784(8) 0.1608(6) 0.044(3) Uani 1.0 4 d .
O10 O 0.3983(6) 0.9549(8) 0.1319(7) 0.057(3) Uani 1.0 4 d .
O11 O 0.6898(5) 0.7366(6) 0.2960(5) 0.032(2) Uani 1.0 4 d .
N1 N 0.8283(6) 0.5736(8) 0.2163(7) 0.036(3) Uani 1.0 4 d .
N2 N 0.6814(6) 0.4950(8) 0.3607(7) 0.034(3) Uani 1.0 4 d .
N3 N 0.4317(7) 0.8608(9) 0.1237(8) 0.040(3) Uani 1.0 4 d .
C1 C 0.5615(9) 0.7715(10) -0.1441(8) 0.043(4) Uani 1.0 4 d .
C2 C 0.6995(7) 0.7099(10) -0.0519(8) 0.035(3) Uani 1.0 4 d .
C3 C 0.7634(8) 0.7399(9) -0.1210(8) 0.035(4) Uani 1.0 4 d .
C4 C 0.8606(9) 0.7237(11) -0.1025(8) 0.046(4) Uani 1.0 4 d .
C5 C 0.8927(9) 0.6822(11) -0.0163(9) 0.045(4) Uani 1.0 4 d .
C6 C 0.8297(8) 0.6568(9) 0.0564(8) 0.034(3) Uani 1.0 4 d .
C7 C 0.7292(7) 0.6749(9) 0.0397(9) 0.034(3) Uani 1.0 4 d .
C8 C 0.8724(8) 0.6092(10) 0.1434(9) 0.038(4) Uani 1.0 4 d .
C9 C 0.8876(8) 0.5212(11) 0.2916(8) 0.044(4) Uani 1.0 4 d .
C10 C 0.8558(8) 0.5445(11) 0.3898(8) 0.042(4) Uani 1.0 4 d .
C11 C 0.7732(8) 0.4744(11) 0.4164(9) 0.045(4) Uani 1.0 4 d .
C12 C 0.6059(9) 0.4558(9) 0.3958(8) 0.038(4) Uani 1.0 4 d .
C13 C 0.5058(7) 0.4574(9) 0.3553(8) 0.031(3) Uani 1.0 4 d .
C14 C 0.4385(9) 0.3933(11) 0.4041(7) 0.038(4) Uani 1.0 4 d .
C15 C 0.3454(9) 0.3866(9) 0.3732(8) 0.036(4) Uani 1.0 4 d .
C16 C 0.3155(8) 0.4438(10) 0.2888(8) 0.039(4) Uani 1.0 4 d .
C17 C 0.3804(8) 0.5034(10) 0.2419(7) 0.032(3) Uani 1.0 4 d .
C18 C 0.4779(7) 0.5174(9) 0.2727(7) 0.025(3) Uani 1.0 4 d .
C19 C 0.2601(8) 0.5714(10) 0.1277(8) 0.041(4) Uani 1.0 4 d .
C20 C 0.6253(8) 0.3946(9) 0.0884(8) 0.033(3) Uani 1.0 4 d .
C21 C 0.6339(9) 0.7619(11) 0.3740(9) 0.046(4) Uani 1.0 4 d .
H1 H 0.7345 0.7844 0.2914 0.0388 Uiso 1.0 4 calc R
H2 H 0.6086 0.8247 -0.1677 0.0511 Uiso 1.0 4 calc R
H3 H 0.5465 0.7162 -0.1937 0.0511 Uiso 1.0 4 calc R
H4 H 0.5023 0.8110 -0.1280 0.0511 Uiso 1.0 4 calc R
H5 H 0.7413 0.7709 -0.1784 0.0423 Uiso 1.0 4 calc R
H6 H 0.9039 0.7408 -0.1496 0.0544 Uiso 1.0 4 calc R
H7 H 0.9583 0.6688 -0.0065 0.0542 Uiso 1.0 4 calc R
H8 H 0.9394 0.6038 0.1466 0.0461 Uiso 1.0 4 calc R
H9 H 0.9537 0.5484 0.2852 0.0531 Uiso 1.0 4 calc R
H10 H 0.8858 0.4408 0.2804 0.0531 Uiso 1.0 4 calc R
H11 H 0.8350 0.6223 0.3913 0.0494 Uiso 1.0 4 calc R
H12 H 0.9101 0.5337 0.4355 0.0494 Uiso 1.0 4 calc R
H13 H 0.7899 0.3962 0.4067 0.0536 Uiso 1.0 4 calc R
H14 H 0.7597 0.4868 0.4838 0.0536 Uiso 1.0 4 calc R
H15 H 0.6147 0.4216 0.4550 0.0464 Uiso 1.0 4 calc R
H16 H 0.4585 0.3553 0.4590 0.0448 Uiso 1.0 4 calc R
H17 H 0.3013 0.3461 0.4078 0.0432 Uiso 1.0 4 calc R
H18 H 0.2519 0.4401 0.2655 0.0466 Uiso 1.0 4 calc R
H19 H 0.2557 0.6082 0.0653 0.0490 Uiso 1.0 4 calc R
H20 H 0.2268 0.4996 0.1238 0.0491 Uiso 1.0 4 calc R
H21 H 0.2296 0.6183 0.1753 0.0490 Uiso 1.0 4 calc R
H22 H 0.6596 0.7236 0.4310 0.0549 Uiso 1.0 4 calc R
H23 H 0.6348 0.8423 0.3850 0.0549 Uiso 1.0 4 calc R
H24 H 0.5674 0.7375 0.3604 0.0549 Uiso 1.0 4 calc R

loop_
_atom_site_aniso_label
_atom_site_aniso_U_11
_atom_site_aniso_U_22
_atom_site_aniso_U_33
_atom_site_aniso_U_12
_atom_site_aniso_U_13
_atom_site_aniso_U_23
Gd1 0.0300(4) 0.0261(4) 0.0329(4) 0.0014(3) -0.0015(3) -0.0005(3)
Ni1 0.0298(7) 0.0299(9) 0.0335(8) -0.0010(6) -0.0023(7) 0.0018(7)
O1 0.033(4) 0.034(5) 0.025(4) -0.002(4) -0.005(4) 0.001(4)
O2 0.027(4) 0.031(5) 0.034(5) 0.002(3) 0.002(4) -0.005(3)
O3 0.029(4) 0.030(5) 0.026(4) -0.007(4) 0.005(3) 0.003(4)
O4 0.031(4) 0.036(5) 0.034(5) 0.001(4) -0.007(4) 0.000(4)
O5 0.035(4) 0.026(5) 0.045(5) 0.001(4) 0.003(4) -0.001(4)
O6 0.035(4) 0.028(5) 0.031(4) 0.002(4) -0.018(4) -0.008(4)
O7 0.034(4) 0.026(5) 0.046(5) 0.012(4) -0.011(4) 0.008(4)
O8 0.047(6) 0.042(6) 0.052(6) 0.005(4) 0.002(5) -0.012(4)
O9 0.054(5) 0.036(5) 0.042(5) 0.001(5) -0.008(4) 0.004(4)
O10 0.044(5) 0.048(6) 0.077(7) 0.004(5) -0.001(5) -0.016(5)
O11 0.028(4) 0.032(5) 0.038(5) -0.003(4) 0.007(4) -0.001(4)
N1 0.026(5) 0.034(6) 0.046(6) -0.001(4) -0.016(5) 0.004(5)
N2 0.031(5) 0.031(6) 0.041(6) -0.008(5) 0.001(5) 0.009(5)
N3 0.032(6) 0.036(7) 0.051(7) 0.015(5) -0.005(5) -0.018(6)
C1 0.044(7) 0.045(8) 0.038(7) -0.004(6) -0.013(6) -0.006(6)
C2 0.030(6) 0.030(7) 0.043(7) -0.005(5) -0.011(6) 0.004(6)
C3 0.038(6) 0.034(7) 0.034(7) -0.005(5) -0.005(6) 0.002(5)
C4 0.053(7) 0.048(8) 0.035(7) -0.012(7) -0.016(7) 0.009(6)
C5 0.032(6) 0.055(8) 0.049(8) -0.014(6) -0.002(6) -0.009(7)
C6 0.032(6) 0.042(8) 0.027(6) -0.002(5) -0.004(5) 0.001(5)
C7 0.023(5) 0.016(6) 0.061(8) -0.002(5) -0.002(6) 0.004(5)
C8 0.024(6) 0.028(7) 0.063(8) 0.001(5) 0.013(6) 0.005(6)
C9 0.043(7) 0.046(8) 0.044(7) -0.010(6) -0.009(6) 0.013(6)
C10 0.038(6) 0.062(9) 0.024(6) 0.006(6) -0.013(6) -0.010(6)
C11 0.043(7) 0.042(8) 0.048(8) -0.001(6) -0.001(6) 0.015(6)
C12 0.070(8) 0.015(6) 0.031(6) -0.007(6) 0.012(6) -0.009(5)
C13 0.032(6) 0.033(7) 0.029(6) -0.010(5) -0.001(5) -0.006(5)
C14 0.048(7) 0.051(8) 0.013(6) 0.005(6) -0.020(6) 0.000(5)
C15 0.049(7) 0.035(7) 0.024(6) -0.011(6) -0.012(6) -0.001(5)
C16 0.037(6) 0.043(8) 0.037(7) 0.002(6) 0.006(6) -0.009(6)
C17 0.033(6) 0.039(7) 0.024(6) -0.005(5) -0.009(5) -0.015(5)
C18 0.032(6) 0.028(6) 0.016(5) -0.002(5) -0.007(5) -0.006(5)
C19 0.036(6) 0.046(8) 0.041(7) 0.008(6) -0.021(6) 0.004(6)
C20 0.039(7) 0.017(6) 0.042(7) 0.008(5) -0.009(6) 0.006(5)
C21 0.040(7) 0.049(9) 0.049(8) -0.012(6) 0.009(6) -0.010(6)

loop_
_atom_type_symbol
_atom_type_description
_atom_type_scat_dispersion_real
_atom_type_scat_dispersion_imag
_atom_type_scat_source
C C 0.0033 0.0016
;
International Tables for Crystallography
(1992, Vol. C, Tables 4.2.6.8 and 6.1.1.4)
;
H H 0.0000 0.0000
;
International Tables for Crystallography
(1992, Vol. C, Table 6.1.1.4)
;
N N 0.0061 0.0033
;
International Tables for Crystallography
(1992, Vol. C, Tables 4.2.6.8 and 6.1.1.4)
;
O O 0.0106 0.0060
;
International Tables for Crystallography
(1992, Vol. C, Tables 4.2.6.8 and 6.1.1.4)
;
Ni Ni 0.3393 1.1124
;
International Tables for Crystallography
(1992, Vol. C, Tables 4.2.6.8 and 6.1.1.4)
;
Gd Gd -0.1653 3.9035
;
International Tables for Crystallography
(1992, Vol. C, Tables 4.2.6.8 and 6.1.1.4)
;

loop_
_geom_angle_atom_site_label_1
_geom_angle_atom_site_label_2
_geom_angle_atom_site_label_3
_geom_angle
_geom_angle_publ_flag
_geom_angle_site_symmetry_1
_geom_angle_site_symmetry_3
Ni1 Gd1 O1 98.09(15) yes . .
Ni1 Gd1 O2 34.82(18) yes . .
Ni1 Gd1 O3 35.05(16) yes . .
Ni1 Gd1 O4 98.70(16) yes . .
Ni1 Gd1 O6 62.69(17) yes . .
Ni1 Gd1 O6 126.59(17) yes . 3_665
Ni1 Gd1 O7 179.43(18) yes . 3_665
Ni1 Gd1 O8 103.12(19) yes . .
Ni1 Gd1 O9 104.82(19) yes . .
Ni1 Gd1 N3 107.4(2) yes . .
Ni1 Gd1 C20 153.3(3) yes . 3_665
O1 Gd1 O2 63.8(3) yes . .
O1 Gd1 O3 132.6(3) yes . .
O1 Gd1 O4 160.6(3) yes . .
O1 Gd1 O6 93.4(3) yes . .
O1 Gd1 O6 78.8(3) yes . 3_665
O1 Gd1 O7 82.2(3) yes . 3_665
O1 Gd1 O8 68.0(3) yes . .
O1 Gd1 O9 118.5(3) yes . .
O1 Gd1 N3 93.4(3) yes . .
O1 Gd1 C20 79.3(3) yes . 3_665
O2 Gd1 O3 68.8(3) yes . .
O2 Gd1 O4 133.5(3) yes . .
O2 Gd1 O6 72.9(3) yes . .
O2 Gd1 O6 120.2(3) yes . 3_665
O2 Gd1 O7 145.3(3) yes . 3_665
O2 Gd1 O8 84.5(3) yes . .
O2 Gd1 O9 115.0(3) yes . .
O2 Gd1 N3 102.3(3) yes . .
O2 Gd1 C20 137.9(3) yes . 3_665
O3 Gd1 O4 65.5(3) yes . .
O3 Gd1 O6 72.8(3) yes . .
O3 Gd1 O6 128.3(3) yes . 3_665
O3 Gd1 O7 144.6(3) yes . 3_665
O3 Gd1 O8 107.6(3) yes . .
O3 Gd1 O9 81.1(3) yes . .
O3 Gd1 N3 96.0(3) yes . .
O3 Gd1 C20 143.6(3) yes . 3_665
O4 Gd1 O6 85.7(3) yes . .
O4 Gd1 O6 83.4(3) yes . 3_665
O4 Gd1 O7 81.1(3) yes . 3_665
O4 Gd1 O8 117.1(3) yes . .
O4 Gd1 O9 66.1(3) yes . .
O4 Gd1 N3 90.8(3) yes . .
O4 Gd1 C20 81.4(3) yes . 3_665
O6 Gd1 O6 64.3(3) yes . 3_665
O6 Gd1 O7 117.8(3) yes . 3_665
O6 Gd1 O8 155.7(3) yes . .
O6 Gd1 O9 147.7(3) yes . .
O6 Gd1 N3 168.7(3) yes . .
O6 Gd1 C20 90.8(3) yes . 3_665
O6 Gd1 O7 53.9(3) yes 3_665 3_665
O6 Gd1 O8 123.4(3) yes 3_665 .
O6 Gd1 O9 123.7(3) yes 3_665 .
O6 Gd1 N3 126.0(3) yes 3_665 .
O6 Gd1 C20 26.7(3) yes 3_665 3_665
O7 Gd1 O8 76.5(3) yes 3_665 .
O7 Gd1 O9 74.6(3) yes 3_665 .
O7 Gd1 N3 72.0(3) yes 3_665 .
O7 Gd1 C20 27.3(3) yes 3_665 3_665
O8 Gd1 O9 51.5(3) yes . .
O8 Gd1 N3 26.3(3) yes . .
O8 Gd1 C20 100.5(3) yes . 3_665
O9 Gd1 N3 25.3(3) yes . .
O9 Gd1 C20 99.6(3) yes . 3_665
N3 Gd1 C20 99.3(3) yes . 3_665
Gd1 Ni1 O2 41.1(2) yes . .
Gd1 Ni1 O3 41.52(19) yes . .
Gd1 Ni1 O5 86.2(2) yes . .
Gd1 Ni1 O11 93.58(18) yes . .
Gd1 Ni1 N1 130.6(3) yes . .
Gd1 Ni1 N2 131.3(3) yes . .
O2 Ni1 O3 81.3(3) yes . .
O2 Ni1 O5 94.0(3) yes . .
O2 Ni1 O11 85.0(3) yes . .
O2 Ni1 N1 90.5(4) yes . .
O2 Ni1 N2 171.3(4) yes . .
O3 Ni1 O5 92.4(3) yes . .
O3 Ni1 O11 88.3(3) yes . .
O3 Ni1 N1 171.8(4) yes . .
O3 Ni1 N2 90.4(3) yes . .
O5 Ni1 O11 178.7(3) yes . .
O5 Ni1 N1 89.1(4) yes . .
O5 Ni1 N2 89.0(4) yes . .
O11 Ni1 N1 90.0(4) yes . .
O11 Ni1 N2 92.0(3) yes . .
N1 Ni1 N2 97.7(4) yes . .
Gd1 O1 C1 123.3(6) yes . .
Gd1 O1 C2 118.7(6) yes . .
C1 O1 C2 117.9(8) yes . .
Gd1 O2 Ni1 104.1(3) yes . .
Gd1 O2 C7 123.6(7) yes . .
Ni1 O2 C7 127.9(7) yes . .
Gd1 O3 Ni1 103.4(3) yes . .
Gd1 O3 C18 120.7(6) yes . .
Ni1 O3 C18 125.4(6) yes . .
Gd1 O4 C17 117.9(6) yes . .
Gd1 O4 C19 124.1(6) yes . .
C17 O4 C19 116.9(8) yes . .
Ni1 O5 C20 121.6(7) yes . .
Gd1 O6 Gd1 115.7(3) yes . 3_665
Gd1 O6 C20 146.9(7) yes . .
Gd1 O6 C20 96.6(7) yes 3_665 .
Gd1 O7 C20 91.4(6) yes 3_665 .
Gd1 O8 N3 95.3(7) yes . .
Gd1 O9 N3 94.0(7) yes . .
Ni1 O11 C21 120.7(7) yes . .
Ni1 N1 C8 125.7(8) yes . .
Ni1 N1 C9 117.4(7) yes . .
C8 N1 C9 116.6(9) yes . .
Ni1 N2 C11 120.5(7) yes . .
Ni1 N2 C12 123.4(8) yes . .
C11 N2 C12 115.9(10) yes . .
Gd1 N3 O8 58.3(6) yes . .
Gd1 N3 O9 60.7(6) yes . .
Gd1 N3 O10 170.2(9) yes . .
O8 N3 O9 118.6(10) yes . .
O8 N3 O10 118.3(10) yes . .
O9 N3 O10 123.0(10) yes . .
O1 C2 C3 124.8(10) yes . .
O1 C2 C7 112.0(9) yes . .
C3 C2 C7 123.0(10) yes . .
C2 C3 C4 118.4(10) yes . .
C3 C4 C5 120.4(11) yes . .
C4 C5 C6 122.1(11) yes . .
C5 C6 C7 118.6(11) yes . .
C5 C6 C8 116.8(10) yes . .
C7 C6 C8 124.6(10) yes . .
O2 C7 C2 120.2(9) yes . .
O2 C7 C6 122.8(11) yes . .
C2 C7 C6 117.0(10) yes . .
N1 C8 C6 127.4(10) yes . .
N1 C9 C10 114.3(10) yes . .
C9 C10 C11 112.3(10) yes . .
N2 C11 C10 115.3(10) yes . .
N2 C12 C13 128.6(10) yes . .
C12 C13 C14 115.8(10) yes . .
C12 C13 C18 123.4(10) yes . .
C14 C13 C18 120.8(9) yes . .
C13 C14 C15 121.3(10) yes . .
C14 C15 C16 119.3(11) yes . .
C15 C16 C17 119.1(10) yes . .
O4 C17 C16 123.6(9) yes . .
O4 C17 C18 112.0(9) yes . .
C16 C17 C18 124.3(10) yes . .
O3 C18 C13 123.3(9) yes . .
O3 C18 C17 121.6(9) yes . .
C13 C18 C17 115.1(9) yes . .
Gd1 C20 O5 177.1(8) yes 3_665 .
Gd1 C20 O6 56.8(6) yes 3_665 .
Gd1 C20 O7 61.3(6) yes 3_665 .
O5 C20 O6 121.3(10) yes . .
O5 C20 O7 120.6(10) yes . .
O6 C20 O7 118.0(10) yes . .

loop_
_geom_bond_atom_site_label_1
_geom_bond_atom_site_label_2
_geom_bond_distance
_geom_bond_publ_flag
_geom_bond_site_symmetry_2
Gd1 Ni1 3.4593(14) yes .
Gd1 O1 2.542(7) yes .
Gd1 O2 2.344(7) yes .
Gd1 O3 2.358(7) yes .
Gd1 O4 2.504(7) yes .
Gd1 O6 2.349(7) yes .
Gd1 O6 2.363(7) yes 3_665
Gd1 O7 2.462(7) yes 3_665
Gd1 O8 2.457(8) yes .
Gd1 O9 2.514(9) yes .
Gd1 N3 2.874(11) yes .
Gd1 C20 2.807(11) yes 3_665
Ni1 O2 2.036(8) yes .
Ni1 O3 2.043(7) yes .
Ni1 O5 2.107(8) yes .
Ni1 O11 2.192(8) yes .
Ni1 N1 2.027(9) yes .
Ni1 N2 2.042(9) yes .
O1 C1 1.414(13) yes .
O1 C2 1.377(12) yes .
O2 C7 1.326(14) yes .
O3 C18 1.306(12) yes .
O4 C17 1.392(12) yes .
O4 C19 1.444(12) yes .
O5 C20 1.305(14) yes .
O6 C20 1.269(13) yes .
O7 C20 1.286(13) yes .
O8 N3 1.281(13) yes .
O9 N3 1.230(14) yes .
O10 N3 1.231(14) yes .
O11 C21 1.392(14) yes .
N1 C8 1.281(16) yes .
N1 C9 1.459(15) yes .
N2 C11 1.492(14) yes .
N2 C12 1.262(15) yes .
C2 C3 1.381(16) yes .
C2 C7 1.400(17) yes .
C3 C4 1.377(16) yes .
C4 C5 1.367(17) yes .
C5 C6 1.396(17) yes .
C6 C7 1.422(15) yes .
C6 C8 1.456(16) yes .
C9 C10 1.486(16) yes .
C10 C11 1.480(17) yes .
C12 C13 1.482(16) yes .
C13 C14 1.405(16) yes .
C13 C18 1.408(14) yes .
C14 C15 1.349(16) yes .
C15 C16 1.419(16) yes .
C16 C17 1.339(16) yes .
C17 C18 1.416(14) yes .
O11 H1 0.850 no .
C1 H2 0.980 no .
C1 H3 0.980 no .
C1 H4 0.980 no .
C3 H5 0.930 no .
C4 H6 0.930 no .
C5 H7 0.930 no .
C8 H8 0.930 no .
C9 H9 0.980 no .
C9 H10 0.980 no .
C10 H11 0.980 no .
C10 H12 0.980 no .
C11 H13 0.980 no .
C11 H14 0.980 no .
C12 H15 0.930 no .
C14 H16 0.930 no .
C15 H17 0.930 no .
C16 H18 0.930 no .
C19 H19 0.980 no .
C19 H20 0.980 no .
C19 H21 0.980 no .
C21 H22 0.980 no .
C21 H23 0.980 no .
C21 H24 0.980 no .

loop_
_geom_contact_atom_site_label_1
_geom_contact_atom_site_label_2
_geom_contact_distance
_geom_contact_publ_flag
_geom_contact_site_symmetry_2
Ni1 C6 3.385(11) no .
Ni1 C10 3.235(11) no .
Ni1 C13 3.355(11) no .
O1 O4 3.573(11) no 3_665
O2 C8 2.969(13) no .
O2 C20 3.192(13) no .
O3 C12 2.946(13) no .
O3 C20 3.266(13) no .
O3 C21 3.234(14) no .
O4 C2 3.583(14) no 3_665
O5 C8 3.590(13) no .
O5 C9 3.587(14) no .
O5 C12 3.456(14) no .
O5 C18 3.443(12) no .
O6 C1 3.512(14) no 3_665
O6 C7 3.476(13) no .
O6 C18 3.293(12) no .
O7 C1 3.244(14) no 3_665
O7 C19 3.196(14) no 3_665
O8 C1 3.265(14) no .
O9 C17 3.507(14) no .
O9 C19 3.150(14) no .
O11 C10 3.489(14) no .
N1 C7 3.046(15) no .
N1 C11 3.163(16) no .
N2 C9 3.063(14) no .
N2 C18 3.053(13) no .
N2 C21 3.285(16) no .
C1 C3 2.833(16) no .
C1 C20 3.381(16) no 3_665
C2 C5 2.728(15) no .
C2 C19 3.597(17) no 3_665
C3 C6 2.806(16) no .
C3 C16 3.384(16) no 3_665
C4 C7 2.804(17) no .
C8 C10 3.554(17) no .
C13 C16 2.774(15) no .
C14 C17 2.729(15) no .
C15 C18 2.828(15) no .
C16 C19 2.817(16) no .
C19 C20 3.488(16) no 3_665
O5 O11 2.845(10) no 2_645
O5 C21 3.235(14) no 2_645
O7 O11 3.380(10) no 2_645
O7 C10 3.266(15) no 2_645
O7 C21 3.424(14) no 2_645
O8 C9 3.187(15) no 2_655
O8 C10 3.100(15) no 2_655
O8 C10 3.464(14) no 4_464
O8 C11 3.440(14) no 2_655
O9 C4 3.369(14) no 4_465
O10 C1 3.342(16) no 3_675
O10 C9 3.223(14) no 2_655
O10 C10 3.596(14) no 2_655
O10 C10 3.424(14) no 4_464
O10 C11 3.537(15) no 4_464
O10 C15 3.474(14) no 2_555
O10 C16 3.200(14) no 2_555
O11 O5 2.845(10) no 2_655
O11 O7 3.380(10) no 2_655
O11 C20 3.541(13) no 2_655
N3 C9 3.349(16) no 2_655
N3 C10 3.594(15) no 4_464
C1 O10 3.342(16) no 3_675
C1 C9 3.564(17) no 4_464
C4 O9 3.369(14) no 4_564
C9 O8 3.187(15) no 2_645
C9 O10 3.223(14) no 2_645
C9 N3 3.349(16) no 2_645
C9 C1 3.564(17) no 4_565
C10 O7 3.266(15) no 2_655
C10 O8 3.100(15) no 2_645
C10 O8 3.464(14) no 4_565
C10 O10 3.596(14) no 2_645
C10 O10 3.424(14) no 4_565
C10 N3 3.594(15) no 4_565
C11 O8 3.440(14) no 2_645
C11 O10 3.537(15) no 4_565
C12 C14 3.413(16) no 3_666
C14 C12 3.413(16) no 3_666
C15 O10 3.474(14) no 2_545
C16 O10 3.200(14) no 2_545
C20 O11 3.541(13) no 2_645
C21 O5 3.235(14) no 2_655
C21 O7 3.424(14) no 2_655

loop_
_geom_hbond_atom_site_label_D
_geom_hbond_atom_site_label_H
_geom_hbond_atom_site_label_A
_geom_hbond_site_symmetry_A
_geom_hbond_distance_DA
_geom_hbond_distance_DH
_geom_hbond_distance_HA
_geom_hbond_angle_DHA
_geom_hbond_publ_flag
O11 H1 O5 2_655 2.845(10) 0.850 2.047 156.1 no
